data_4116619
loop_
_publ_author_name
'Akikazu Matsumoto'
'Toru Odani'
'Masaaki Chikada'
'Kazuki Sada'
'Mikiji Miyata'

_publ_section_title
;
 Crystal-Lattice Controlled Photopolymerization of Di(benzylammonium)
 (Z,Z)-Muconates
;
_journal_name_full 'Journal of the American Chemical Society'
_journal_page_first 11122
_journal_page_last 11129
_journal_paper_doi 10.1021/ja992558g
_journal_volume 121
_journal_year 1999
_chemical_formula_sum 'C11 H14 N O2'
_chemical_formula_weight 192.24
_space_group_IT_number 14
_symmetry_cell_setting monoclinic
_symmetry_Int_Tables_number 14
_symmetry_space_group_name_Hall '-P 2yab'
_symmetry_space_group_name_H-M 'P 1 21/a 1'
_audit_creation_date 'Thu Jul  1 15:44:31 1999'
_audit_creation_method 'from TEXRAY.INF file'
_cell_angle_alpha 90
_cell_angle_beta 103.06(2)
_cell_angle_gamma 90
_cell_formula_units_Z 4
_cell_length_a 8.614(2)
_cell_length_b 13.731(4)
_cell_length_c 8.795(3)
_cell_measurement_reflns_used 25
_cell_measurement_temperature 296.2
_cell_measurement_theta_max 15.0
_cell_measurement_theta_min 14.4
_cell_volume 1013.4(5)
_computing_cell_refinement 'Rigaku/AFC Diffractometer Control'
_computing_data_collection 'Rigaku/AFC Diffractometer Control'
_computing_data_reduction teXsan
_computing_publication_material teXsan
_computing_structure_refinement teXsan
_computing_structure_solution SIR92
_diffrn_ambient_temperature 296.2
_diffrn_measurement_device_type 'Rigaku AFC7R'
_diffrn_measurement_method \w-2\q
_diffrn_orient_matrix_UB_11 0.03512
_diffrn_orient_matrix_UB_12 -0.06845
_diffrn_orient_matrix_UB_13 0.02737
_diffrn_orient_matrix_UB_21 -0.00013
_diffrn_orient_matrix_UB_22 -0.01316
_diffrn_orient_matrix_UB_23 -0.11186
_diffrn_orient_matrix_UB_31 0.11388
_diffrn_orient_matrix_UB_32 0.02109
_diffrn_orient_matrix_UB_33 0.01903
_diffrn_radiation_detector 'scintillation counter'
_diffrn_radiation_monochromator graphite
_diffrn_radiation_source 'Rigaku rotating anode'
_diffrn_radiation_type 'Mo K\a'
_diffrn_radiation_wavelength 0.7107
_diffrn_reflns_av_R_equivalents 0.020
_diffrn_reflns_av_sigmaI/netI 0.078
_diffrn_reflns_limit_h_max 11
_diffrn_reflns_limit_h_min 0
_diffrn_reflns_limit_k_max 17
_diffrn_reflns_limit_k_min 0
_diffrn_reflns_limit_l_max 11
_diffrn_reflns_limit_l_min -11
_diffrn_reflns_number 2479
_diffrn_reflns_reduction_process 'Lp corrections applied'
_diffrn_reflns_theta_max 27.52
_diffrn_reflns_theta_min 2.80
_diffrn_standards_decay_% 0.79
_diffrn_standards_interval_count 150
_diffrn_standards_number 3
_exptl_absorpt_coefficient_mu 0.087
_exptl_absorpt_correction_type none
_exptl_crystal_colour colorless
_exptl_crystal_density_diffrn 1.260
_exptl_crystal_description prismatic
_exptl_crystal_F_000 412.00
_exptl_crystal_size_max 0.400
_exptl_crystal_size_mid 0.400
_exptl_crystal_size_min 0.100
_refine_diff_density_max 0.60
_refine_diff_density_min -0.24
_refine_ls_extinction_method none
_refine_ls_goodness_of_fit_ref 1.159
_refine_ls_hydrogen_treatment noref
_refine_ls_matrix_type full
_refine_ls_number_constraints 0
_refine_ls_number_parameters 127
_refine_ls_number_reflns 1344
_refine_ls_number_restraints 0
_refine_ls_R_factor_all 0.0444
_refine_ls_R_factor_gt 0.0444
_refine_ls_shift/su_max 0.0030
_refine_ls_shift/su_mean 0.0010
_refine_ls_structure_factor_coef Fsqd
_refine_ls_weighting_details 'w = 1/[\s^2^(Fo^2^) + 0.00640(Fo^2^)^2^]'
_refine_ls_weighting_scheme calc
_refine_ls_wR_factor_gt 0.1263
_refine_ls_wR_factor_ref 0.1263
_reflns_number_gt 1344
_reflns_number_total 2327
_reflns_threshold_expression >2.0sigma(I)
_cod_data_source_file ja992558g_3.cif
_cod_data_source_block 3_Me
_cod_original_cell_volume 1013.3(5)
_cod_original_sg_symbol_H-M 'P 21/a '
_cod_original_formula_sum 'C11 H14 N O2 '
_cod_database_code 4116619

loop_
_symmetry_equiv_pos_as_xyz
x,y,z
1/2-x,1/2+y,-z
-x,-y,-z
1/2+x,1/2-y,z

loop_
_atom_site_label
_atom_site_type_symbol
_atom_site_fract_x
_atom_site_fract_y
_atom_site_fract_z
_atom_site_U_iso_or_equiv
_atom_site_adp_type
_atom_site_occupancy
_atom_site_calc_flag
O(1) O 0.3228(2) 0.5714(1) 0.5174(2) 0.0385(4) Uani 1.00 d
O(2) O 0.2520(2) 0.7251(1) 0.4708(2) 0.0505(5) Uani 1.00 d
N(1) N 0.4402(2) 0.3877(1) 0.6320(2) 0.0349(5) Uani 1.00 d
C(1) C 0.4113(3) 0.3751(2) 0.9086(3) 0.0346(6) Uani 1.00 d
C(2) C 0.2469(3) 0.3800(2) 0.8607(3) 0.0359(6) Uani 1.00 d
C(3) C 0.1489(3) 0.3726(2) 0.9675(3) 0.0369(6) Uani 1.00 d
C(4) C 0.2203(3) 0.3588(2) 1.1229(3) 0.0461(8) Uani 1.00 d
C(5) C 0.3843(4) 0.3549(2) 1.1732(3) 0.0523(8) Uani 1.00 d
C(6) C 0.4799(3) 0.3637(2) 1.0667(3) 0.0452(7) Uani 1.00 d
C(7) C -0.0289(3) 0.3798(2) 0.9121(3) 0.0493(8) Uani 1.00 d
C(8) C 0.5221(3) 0.3806(2) 0.7984(3) 0.0415(7) Uani 1.00 d
C(9) C 0.2268(2) 0.6413(1) 0.5136(3) 0.0303(6) Uani 1.00 d
C(10) C 0.0744(3) 0.6240(2) 0.5633(3) 0.0374(6) Uani 1.00 d
C(11) C -0.0161(2) 0.5439(2) 0.5390(3) 0.0330(6) Uani 1.00 d
H(1) H 0.1976 0.3890 0.7504 0.0473 Uiso 1.00 calc
H(2) H 0.1538 0.3545 1.1981 0.0553 Uiso 1.00 calc
H(3) H 0.4334 0.3451 1.2831 0.0628 Uiso 1.00 calc
H(4) H 0.5957 0.3599 1.1013 0.0543 Uiso 1.00 calc
H(5) H -0.0695 0.3302 0.8375 0.0622 Uiso 1.00 calc
H(6) H -0.0589 0.4419 0.8643 0.0622 Uiso 1.00 calc
H(7) H -0.0803 0.3731 0.9980 0.0622 Uiso 1.00 calc
H(8) H 0.5893 0.4363 0.8248 0.0503 Uiso 1.00 calc
H(9) H 0.5880 0.3236 0.8118 0.0503 Uiso 1.00 calc
H(10) H 0.3781 0.3313 0.5928 0.0418 Uiso 1.00 calc
H(11) H 0.5090 0.3912 0.5695 0.0522 Uiso 1.00 calc
H(12) H 0.3816 0.4443 0.6023 0.0522 Uiso 1.00 calc
H(13) H 0.0273 0.6806 0.6000 0.0448 Uiso 1.00 calc
H(14) H -0.1192 0.5452 0.5627 0.0395 Uiso 1.00 calc

loop_
_atom_site_aniso_label
_atom_site_aniso_U_11
_atom_site_aniso_U_22
_atom_site_aniso_U_33
_atom_site_aniso_U_12
_atom_site_aniso_U_13
_atom_site_aniso_U_23
O(1) 0.0272(7) 0.0336(8) 0.058(1) 0.0044(6) 0.0165(7) 0.0091(8)
O(2) 0.0407(9) 0.0314(9) 0.084(1) -0.0014(7) 0.0227(9) 0.0106(9)
N(1) 0.0331(9) 0.0303(9) 0.046(1) -0.0003(8) 0.0187(9) 0.0051(8)
C(1) 0.036(1) 0.026(1) 0.042(1) -0.0011(8) 0.0090(10) 0.0016(9)
C(2) 0.038(1) 0.036(1) 0.035(1) 0.0018(10) 0.0096(10) 0.0030(10)
C(3) 0.041(1) 0.029(1) 0.044(1) -0.0010(9) 0.015(1) -0.0042(10)
C(4) 0.061(2) 0.042(1) 0.041(1) -0.005(1) 0.024(1) -0.005(1)
C(5) 0.069(2) 0.048(2) 0.037(1) -0.003(1) 0.007(1) 0.001(1)
C(6) 0.046(1) 0.041(1) 0.044(1) -0.002(1) 0.000(1) -0.001(1)
C(7) 0.040(1) 0.052(2) 0.061(2) 0.000(1) 0.021(1) -0.003(1)
C(8) 0.030(1) 0.042(1) 0.054(2) 0.0005(10) 0.012(1) 0.004(1)
C(9) 0.026(1) 0.029(1) 0.036(1) -0.0028(8) 0.0081(9) -0.0009(9)
C(10) 0.033(1) 0.032(1) 0.052(1) -0.0006(9) 0.018(1) -0.008(1)
C(11) 0.0242(10) 0.037(1) 0.041(1) -0.0017(9) 0.0142(9) -0.0020(10)

loop_
_atom_type_symbol
_atom_type_description
_atom_type_scat_dispersion_real
_atom_type_scat_dispersion_imag
_atom_type_scat_source
C C 0.003 0.002
;International Tables for Crystallography
(1992, Vol. C, Tables 4.2.6.8 and 6.1.1.1)
;
H H 0.000 0.000
;International Tables for Crystallography
(1992, Vol. C, Table 6.1.1.2)
;
N N 0.006 0.003
;International Tables for Crystallography
(1992, Vol. C, Tables 4.2.6.8 and 6.1.1.1)
;
O O 0.011 0.006
;International Tables for Crystallography
(1992, Vol. C, Tables 4.2.6.8 and 6.1.1.1)
;

loop_
_geom_angle_atom_site_label_1
_geom_angle_atom_site_label_2
_geom_angle_atom_site_label_3
_geom_angle
_geom_angle_site_symmetry_1
_geom_angle_site_symmetry_2
_geom_angle_site_symmetry_3
_geom_angle_publ_flag
C(7) N(1) H(2) 113.9(2) 1_555 1_555 1_555 no
C(7) N(1) H(15) 112.2(2) 1_555 1_555 1_555 no
C(7) N(1) H(16) 116.1(2) 1_555 1_555 1_555 no
H(2) N(1) H(15) 102.4(2) 1_555 1_555 1_555 no
H(2) N(1) H(16) 110.5(2) 1_555 1_555 1_555 no
H(15) N(1) H(16) 100.1(2) 1_555 1_555 1_555 no
C(1) C(1) C(5) 126.5(2) 3_566 1_555 1_555 yes
C(1) C(1) H(3) 113.9(2) 3_566 1_555 1_555 no
C(5) C(1) H(3) 119.1(2) 1_555 1_555 1_555 no
O(1) C(2) O(2) 123.6(2) 1_555 1_555 1_555 yes
O(1) C(2) C(5) 119.0(2) 1_555 1_555 1_555 yes
O(2) C(2) C(5) 117.5(2) 1_555 1_555 1_555 yes
C(4) C(3) C(6) 121.5(2) 1_555 1_555 1_555 yes
C(4) C(3) H(8) 119.6(2) 1_555 1_555 1_555 no
C(6) C(3) H(8) 118.9(2) 1_555 1_555 1_555 no
C(3) C(4) C(7) 123.7(2) 1_555 1_555 1_555 yes
C(3) C(4) C(8) 118.9(2) 1_555 1_555 1_555 yes
C(7) C(4) C(8) 117.4(2) 1_555 1_555 1_555 yes
C(1) C(5) C(2) 127.1(2) 1_555 1_555 1_555 yes
C(1) C(5) H(5) 116.3(2) 1_555 1_555 1_555 no
C(2) C(5) H(5) 115.6(2) 1_555 1_555 1_555 no
C(3) C(6) C(9) 118.2(2) 1_555 1_555 1_555 yes
C(3) C(6) C(12) 120.2(2) 1_555 1_555 1_555 yes
C(9) C(6) C(12) 121.6(2) 1_555 1_555 1_555 yes
N(1) C(7) C(4) 114.2(2) 1_555 1_555 1_555 yes
N(1) C(7) H(13) 108.2(2) 1_555 1_555 1_555 no
N(1) C(7) H(14) 108.4(2) 1_555 1_555 1_555 no
C(4) C(7) H(13) 108.9(2) 1_555 1_555 1_555 no
C(4) C(7) H(14) 108.7(2) 1_555 1_555 1_555 no
H(13) C(7) H(14) 108.3(2) 1_555 1_555 1_555 no
C(4) C(8) C(11) 120.2(2) 1_555 1_555 1_555 yes
C(4) C(8) H(6) 119.4(3) 1_555 1_555 1_555 no
C(11) C(8) H(6) 120.4(2) 1_555 1_555 1_555 no
C(6) C(9) C(11) 121.1(2) 1_555 1_555 1_555 yes
C(6) C(9) H(7) 119.0(3) 1_555 1_555 1_555 no
C(11) C(9) H(7) 119.9(3) 1_555 1_555 1_555 no
C(8) C(11) C(9) 120.1(2) 1_555 1_555 1_555 yes
C(8) C(11) H(9) 119.5(3) 1_555 1_555 1_555 no
C(9) C(11) H(9) 120.4(3) 1_555 1_555 1_555 no
C(6) C(12) H(10) 110.7(2) 1_555 1_555 1_555 no
C(6) C(12) H(11) 111.4(2) 1_555 1_555 1_555 no
C(6) C(12) H(12) 110.8(2) 1_555 1_555 1_555 no
H(10) C(12) H(11) 108.2(3) 1_555 1_555 1_555 no
H(10) C(12) H(12) 107.6(3) 1_555 1_555 1_555 no
H(11) C(12) H(12) 108.0(3) 1_555 1_555 1_555 no

loop_
_geom_bond_atom_site_label_1
_geom_bond_atom_site_label_2
_geom_bond_distance
_geom_bond_site_symmetry_1
_geom_bond_site_symmetry_2
_geom_bond_publ_flag
O(1) C(2) 1.263(3) 1_555 1_555 yes
O(2) C(2) 1.244(2) 1_555 1_555 yes
N(1) C(7) 1.477(3) 1_555 1_555 yes
N(1) H(2) 0.960 1_555 1_555 no
N(1) H(15) 0.896 1_555 1_555 no
N(1) H(16) 0.932 1_555 1_555 no
C(1) C(1) 1.445(4) 1_555 3_566 yes
C(1) C(5) 1.337(3) 1_555 1_555 yes
C(1) H(3) 0.957 1_555 1_555 no
C(2) C(5) 1.493(3) 1_555 1_555 yes
C(3) C(4) 1.385(3) 1_555 1_555 yes
C(3) C(6) 1.401(3) 1_555 1_555 yes
C(3) H(8) 0.975 1_555 1_555 no
C(4) C(7) 1.508(3) 1_555 1_555 yes
C(4) C(8) 1.391(4) 1_555 1_555 yes
C(5) H(5) 0.966 1_555 1_555 no
C(6) C(9) 1.380(4) 1_555 1_555 yes
C(6) C(12) 1.502(3) 1_555 1_555 yes
C(7) H(13) 0.959 1_555 1_555 no
C(7) H(14) 0.956 1_555 1_555 no
C(8) C(11) 1.385(4) 1_555 1_555 yes
C(8) H(6) 0.976 1_555 1_555 no
C(9) C(11) 1.383(4) 1_555 1_555 yes
C(9) H(7) 0.969 1_555 1_555 no
C(11) H(9) 0.973 1_555 1_555 no
C(12) H(10) 0.960 1_555 1_555 no
C(12) H(11) 0.955 1_555 1_555 no
C(12) H(12) 0.962 1_555 1_555 no

loop_
_geom_contact_atom_site_label_1
_geom_contact_atom_site_label_2
_geom_contact_distance
_geom_contact_site_symmetry_1
_geom_contact_site_symmetry_2
O(1) N(1) 2.724(2) 1_555 3_666
O(1) N(1) 2.819(2) 1_555 1_555
O(1) C(7) 3.407(3) 1_555 3_666
O(1) C(11) 3.419(3) 1_555 3_667
O(2) N(1) 2.805(3) 1_555 2_556
O(2) N(1) 3.365(3) 1_555 3_666
O(2) C(5) 3.413(3) 1_555 4_565
N(1) C(2) 3.419(3) 1_555 3_666
C(4) C(12) 3.536(4) 1_555 4_555

loop_
_geom_torsion_atom_site_label_1
_geom_torsion_atom_site_label_2
_geom_torsion_atom_site_label_3
_geom_torsion_atom_site_label_4
_geom_torsion
_geom_torsion_site_symmetry_1
_geom_torsion_site_symmetry_2
_geom_torsion_site_symmetry_3
_geom_torsion_site_symmetry_4
_geom_torsion_publ_flag
O(1) C(2) C(5) C(1) -36.7(4) 1_555 1_555 1_555 1_555 yes
O(2) C(2) C(5) C(1) 143.5(3) 1_555 1_555 1_555 1_555 yes
N(1) C(7) C(4) C(3) -2.4(3) 1_555 1_555 1_555 1_555 yes
N(1) C(7) C(4) C(8) 177.1(2) 1_555 1_555 1_555 1_555 yes
C(1) C(1) C(5) C(2) -1.0(5) 1_555 3_566 3_566 3_566 yes
C(3) C(4) C(8) C(11) 1.7(3) 1_555 1_555 1_555 1_555 yes
C(3) C(6) C(9) C(11) 1.8(4) 1_555 1_555 1_555 1_555 yes
C(4) C(3) C(6) C(9) -1.0(3) 1_555 1_555 1_555 1_555 yes
C(4) C(3) C(6) C(12) 179.0(2) 1_555 1_555 1_555 1_555 yes
C(4) C(8) C(11) C(9) -1.0(4) 1_555 1_555 1_555 1_555 yes
C(5) C(1) C(1) C(5) 180.0 1_555 1_555 3_566 3_566 yes
C(6) C(3) C(4) C(7) 178.8(2) 1_555 1_555 1_555 1_555 yes
C(6) C(3) C(4) C(8) -0.7(3) 1_555 1_555 1_555 1_555 yes
C(6) C(9) C(11) C(8) -0.8(4) 1_555 1_555 1_555 1_555 yes
C(7) C(4) C(8) C(11) -177.8(2) 1_555 1_555 1_555 1_555 yes
C(11) C(9) C(6) C(12) -178.3(2) 1_555 1_555 1_555 1_555 yes
